data_7712971
loop_
_publ_author_name
'Arumugam, Ramar'
'Nayak, Prakash'
'Dey, Bijoy'
'Kannan, Ramkumar'
'Venkatasubbaiah, Krishnan'
'Chandrasekhar, Vadapalli'

_publ_section_title
;
 2-Hydroxyphenyl Benzimidazoles and their Boron Complexes: Synthesis,
 Structure, Aggregation-Induced Emission and Picric acid Sensing
;
_journal_name_full 'Dalton Transactions'
_journal_paper_doi 10.1039/D3DT01199B
_journal_year 2023
_chemical_formula_sum 'C38 H26 N4 O3'
_chemical_formula_weight 586.63
_space_group_crystal_system monoclinic
_space_group_IT_number 14
_space_group_name_Hall '-P 2ybc'
_space_group_name_H-M_alt 'P 1 21/c 1'
_atom_sites_solution_hydrogens geom
_audit_creation_method SHELXL-2018/3
_audit_update_record
;
2023-05-05 deposited with the CCDC.	2023-05-08 downloaded from the CCDC.
;
_cell_angle_alpha 90
_cell_angle_beta 96.567(3)
_cell_angle_gamma 90
_cell_formula_units_Z 4
_cell_length_a 19.9282(6)
_cell_length_b 13.7760(5)
_cell_length_c 10.6142(4)
_cell_measurement_reflns_used 9359
_cell_measurement_temperature 296(2)
_cell_measurement_theta_max 27.1890
_cell_measurement_theta_min 3.0740
_cell_volume 2894.81(18)
_computing_cell_refinement 'CrysAlisPro 1.171.39.29d (Rigaku OD, 2017)'
_computing_data_collection 'CrysAlisPro 1.171.39.29d (Rigaku OD, 2017)'
_computing_data_reduction 'CrysAlisPro 1.171.39.29d (Rigaku OD, 2017)'
_computing_molecular_graphics 'ORTEP-3 (Farrugia, 1997)'
_computing_publication_material 'SHELXL-97 (Sheldrick, 2008)'
_computing_structure_refinement 'SHELXL-2018/3 (Sheldrick, 2018)'
_computing_structure_solution 'SHELXS-97 (Sheldrick 2008)'
_diffrn_ambient_temperature 296(2)
_diffrn_measured_fraction_theta_full 0.997
_diffrn_measured_fraction_theta_max 0.995
_diffrn_measurement_device_type 'XtaLAB AFC12 (RINC): Kappa single'
_diffrn_measurement_method '\w scans'
_diffrn_radiation_type MoK\a
_diffrn_radiation_wavelength 0.71073
_diffrn_reflns_av_R_equivalents 0.0437
_diffrn_reflns_av_unetI/netI 0.0327
_diffrn_reflns_Laue_measured_fraction_full 0.997
_diffrn_reflns_Laue_measured_fraction_max 0.995
_diffrn_reflns_limit_h_max 24
_diffrn_reflns_limit_h_min -24
_diffrn_reflns_limit_k_max 17
_diffrn_reflns_limit_k_min -16
_diffrn_reflns_limit_l_max 13
_diffrn_reflns_limit_l_min -12
_diffrn_reflns_number 33686
_diffrn_reflns_point_group_measured_fraction_full 0.997
_diffrn_reflns_point_group_measured_fraction_max 0.995
_diffrn_reflns_theta_full 25.242
_diffrn_reflns_theta_max 26.369
_diffrn_reflns_theta_min 2.432
_exptl_absorpt_coefficient_mu 0.087
_exptl_absorpt_correction_T_max 1.00000
_exptl_absorpt_correction_T_min 0.54544
_exptl_absorpt_correction_type multi-scan
_exptl_absorpt_process_details
;
CrysAlisPro 1.171.39.29d (Rigaku Oxford Diffraction, 2017)
Empirical absorption correction using spherical harmonics,
 implemented in SCALE3 ABSPACK scaling algorithm.
;
_exptl_crystal_colour Colourless
_exptl_crystal_density_diffrn 1.346
_exptl_crystal_description Block
_exptl_crystal_F_000 1224
_exptl_crystal_size_max 0.100
_exptl_crystal_size_mid 0.080
_exptl_crystal_size_min 0.070
_refine_diff_density_max 0.231
_refine_diff_density_min -0.248
_refine_diff_density_rms 0.067
_refine_ls_extinction_method none
_refine_ls_goodness_of_fit_ref 1.093
_refine_ls_hydrogen_treatment constr
_refine_ls_matrix_type full
_refine_ls_number_parameters 408
_refine_ls_number_reflns 5898
_refine_ls_number_restraints 0
_refine_ls_restrained_S_all 1.093
_refine_ls_R_factor_all 0.0659
_refine_ls_R_factor_gt 0.0430
_refine_ls_shift/su_max 0.001
_refine_ls_shift/su_mean 0.000
_refine_ls_structure_factor_coef Fsqd
_refine_ls_weighting_details 'w=1/[\s^2^(Fo^2^)+(0.0680P)^2^+0.3025P] where P=(Fo^2^+2Fc^2^)/3'
_refine_ls_weighting_scheme calc
_refine_ls_wR_factor_gt 0.1199
_refine_ls_wR_factor_ref 0.1311
_reflns_Friedel_coverage 0.000
_reflns_number_gt 4256
_reflns_number_total 5898
_reflns_threshold_expression 'I > 2\s(I)'
_cod_data_source_file d3dt01199b2.cif
_cod_data_source_block Ligand6
_cod_original_sg_symbol_H-M 'P 21/c'
_cod_database_code 7712971
_shelx_shelxl_version_number 2018/3
_shelx_space_group_comment
;
The symmetry employed for this shelxl refinement is uniquely defined
by the following loop, which should always be used as a source of
symmetry information in preference to the above space-group names.
They are only intended as comments.
;
_shelx_estimated_absorpt_t_min 0.991
_shelx_estimated_absorpt_t_max 0.994

loop_
_space_group_symop_operation_xyz
'x, y, z'
'-x, y+1/2, -z+1/2'
'-x, -y, -z'
'x, -y-1/2, z-1/2'

loop_
_atom_site_label
_atom_site_type_symbol
_atom_site_fract_x
_atom_site_fract_y
_atom_site_fract_z
_atom_site_U_iso_or_equiv
_atom_site_adp_type
_atom_site_occupancy
_atom_site_site_symmetry_order
_atom_site_calc_flag
_atom_site_refinement_flags_posn
_atom_site_refinement_flags_adp
_atom_site_refinement_flags_occupancy
_atom_site_disorder_assembly
_atom_site_disorder_group
O2 O 0.70257(5) 0.28810(9) 0.54936(10) 0.0537(3) Uani 1 1 d . . . . .
N2 N 0.52731(6) 0.50875(9) 0.21706(12) 0.0442(3) Uani 1 1 d . . . . .
O1 O 0.54878(7) 0.75588(9) -0.01253(14) 0.0727(4) Uani 1 1 d . . . . .
H1 H 0.515614 0.724304 0.001825 0.109 Uiso 1 1 calc R U . . .
N1 N 0.48138(6) 0.62313(10) 0.08584(13) 0.0506(3) Uani 1 1 d . . . . .
N4 N 0.95310(6) 0.14772(9) 0.44871(13) 0.0479(3) Uani 1 1 d . . . . .
N3 N 1.03617(6) 0.06803(10) 0.36981(14) 0.0516(3) Uani 1 1 d . . . . .
O3 O 1.01958(7) -0.04136(12) 0.17532(15) 0.0866(5) Uani 1 1 d . . . . .
H3 H 1.039754 -0.011502 0.234885 0.130 Uiso 1 1 calc R U . . .
C22 C 0.76441(7) 0.25571(11) 0.51804(14) 0.0426(4) Uani 1 1 d . . . . .
C23 C 0.66054(7) 0.34228(11) 0.46198(15) 0.0440(4) Uani 1 1 d . . . . .
C2 C 0.45843(7) 0.48990(11) 0.19789(15) 0.0435(4) Uani 1 1 d . . . . .
C14 C 0.57315(7) 0.45125(11) 0.30146(15) 0.0423(4) Uani 1 1 d . . . . .
C7 C 0.43060(7) 0.56206(11) 0.11694(15) 0.0450(4) Uani 1 1 d . . . . .
C1 C 0.53842(7) 0.59000(11) 0.14637(15) 0.0450(4) Uani 1 1 d . . . . .
C17 C 0.78893(8) 0.17199(12) 0.57744(15) 0.0473(4) Uani 1 1 d . . . . .
H17 H 0.763697 0.139467 0.632683 0.057 Uiso 1 1 calc R U . . .
C16 C 0.62920(8) 0.42127(12) 0.50862(15) 0.0494(4) Uani 1 1 d . . . . .
H16 H 0.637542 0.437470 0.594039 0.059 Uiso 1 1 calc R U . . .
C15 C 0.58530(8) 0.47637(12) 0.42796(16) 0.0504(4) Uani 1 1 d . . . . .
H15 H 0.564024 0.530107 0.458586 0.060 Uiso 1 1 calc R U . . .
C19 C 0.88838(7) 0.18513(11) 0.47242(15) 0.0461(4) Uani 1 1 d . . . . .
C26 C 0.97037(7) 0.08434(11) 0.35735(15) 0.0449(4) Uani 1 1 d . . . . .
C25 C 0.60270(8) 0.36965(12) 0.25616(15) 0.0485(4) Uani 1 1 d . . . . .
H25 H 0.592544 0.351492 0.171741 0.058 Uiso 1 1 calc R U . . .
C27 C 1.01261(8) 0.17222(11) 0.52375(15) 0.0467(4) Uani 1 1 d . . . . .
C32 C 1.06394(8) 0.12231(11) 0.47331(16) 0.0464(4) Uani 1 1 d . . . . .
C33 C 0.92490(8) 0.03846(11) 0.25471(16) 0.0493(4) Uani 1 1 d . . . . .
C8 C 0.60335(8) 0.63620(11) 0.13282(16) 0.0477(4) Uani 1 1 d . . . . .
C24 C 0.64729(8) 0.31507(11) 0.33612(15) 0.0499(4) Uani 1 1 d . . . . .
H24 H 0.668134 0.260801 0.305887 0.060 Uiso 1 1 calc R U . . .
C18 C 0.85121(8) 0.13661(11) 0.55450(16) 0.0491(4) Uani 1 1 d . . . . .
H18 H 0.868076 0.080129 0.594358 0.059 Uiso 1 1 calc R U . . .
C21 C 0.80228(8) 0.30594(12) 0.43853(17) 0.0534(4) Uani 1 1 d . . . . .
H21 H 0.785858 0.363278 0.400347 0.064 Uiso 1 1 calc R U . . .
C3 C 0.42014(8) 0.41664(12) 0.24351(16) 0.0522(4) Uani 1 1 d . . . . .
H3A H 0.439554 0.368310 0.296997 0.063 Uiso 1 1 calc R U . . .
C20 C 0.86465(8) 0.27064(12) 0.41599(17) 0.0549(4) Uani 1 1 d . . . . .
H20 H 0.890568 0.304342 0.363013 0.066 Uiso 1 1 calc R U . . .
C6 C 0.36138(8) 0.56353(13) 0.08017(17) 0.0538(4) Uani 1 1 d . . . . .
H6 H 0.341792 0.611516 0.026323 0.065 Uiso 1 1 calc R U . . .
C13 C 0.60488(9) 0.71640(12) 0.05064(18) 0.0550(4) Uani 1 1 d . . . . .
C9 C 0.66528(8) 0.60423(13) 0.19497(18) 0.0580(4) Uani 1 1 d . . . . .
H9 H 0.665810 0.551547 0.249859 0.070 Uiso 1 1 calc R U . . .
C31 C 1.13007(8) 0.13276(12) 0.52587(18) 0.0558(4) Uani 1 1 d . . . . .
H31 H 1.164904 0.100317 0.492322 0.067 Uiso 1 1 calc R U . . .
C5 C 0.32294(8) 0.49198(14) 0.12583(17) 0.0585(5) Uani 1 1 d . . . . .
H5 H 0.276464 0.492045 0.103114 0.070 Uiso 1 1 calc R U . . .
C4 C 0.35175(9) 0.41933(14) 0.20529(18) 0.0589(5) Uani 1 1 d . . . . .
H4 H 0.324176 0.371350 0.233337 0.071 Uiso 1 1 calc R U . . .
C28 C 1.02486(9) 0.23253(13) 0.62871(18) 0.0592(5) Uani 1 1 d . . . . .
H28 H 0.990203 0.265364 0.662295 0.071 Uiso 1 1 calc R U . . .
C30 C 1.14283(9) 0.19227(13) 0.62878(18) 0.0611(5) Uani 1 1 d . . . . .
H30 H 1.187177 0.200357 0.665245 0.073 Uiso 1 1 calc R U . . .
C38 C 0.95302(9) -0.02212(13) 0.16894(18) 0.0605(5) Uani 1 1 d . . . . .
C10 C 0.72515(9) 0.64853(14) 0.1770(2) 0.0654(5) Uani 1 1 d . . . . .
H10 H 0.765474 0.626131 0.219987 0.078 Uiso 1 1 calc R U . . .
C12 C 0.66649(10) 0.75954(14) 0.0336(2) 0.0660(5) Uani 1 1 d . . . . .
H12 H 0.667299 0.812156 -0.021113 0.079 Uiso 1 1 calc R U . . .
C11 C 0.72546(10) 0.72592(14) 0.0957(2) 0.0679(5) Uani 1 1 d . . . . .
H11 H 0.766086 0.755484 0.082885 0.081 Uiso 1 1 calc R U . . .
C29 C 1.09152(10) 0.24097(14) 0.68044(18) 0.0642(5) Uani 1 1 d . . . . .
H29 H 1.102168 0.280102 0.751313 0.077 Uiso 1 1 calc R U . . .
C34 C 0.85512(9) 0.05033(13) 0.23880(18) 0.0605(5) Uani 1 1 d . . . . .
H34 H 0.835384 0.090502 0.294590 0.073 Uiso 1 1 calc R U . . .
C35 C 0.81440(10) 0.00489(15) 0.1438(2) 0.0687(5) Uani 1 1 d . . . . .
H35 H 0.767833 0.013419 0.136800 0.082 Uiso 1 1 calc R U . . .
C36 C 0.84253(12) -0.05293(15) 0.0595(2) 0.0739(6) Uani 1 1 d . . . . .
H36 H 0.815164 -0.083056 -0.005933 0.089 Uiso 1 1 calc R U . . .
C37 C 0.91123(12) -0.06660(15) 0.0712(2) 0.0765(6) Uani 1 1 d . . . . .
H37 H 0.930111 -0.105935 0.013334 0.092 Uiso 1 1 calc R U . . .

loop_
_atom_site_aniso_label
_atom_site_aniso_U_11
_atom_site_aniso_U_22
_atom_site_aniso_U_33
_atom_site_aniso_U_23
_atom_site_aniso_U_13
_atom_site_aniso_U_12
O2 0.0413(6) 0.0722(7) 0.0479(6) 0.0087(5) 0.0060(5) 0.0208(5)
N2 0.0321(7) 0.0475(7) 0.0520(8) 0.0037(6) 0.0004(5) 0.0033(5)
O1 0.0648(9) 0.0616(8) 0.0908(10) 0.0203(7) 0.0048(7) 0.0006(7)
N1 0.0385(7) 0.0505(7) 0.0616(9) 0.0041(6) 0.0008(6) 0.0046(6)
N4 0.0364(7) 0.0523(7) 0.0546(8) 0.0005(6) 0.0041(6) 0.0075(6)
N3 0.0400(7) 0.0534(8) 0.0622(9) 0.0022(7) 0.0096(6) 0.0046(6)
O3 0.0667(9) 0.1029(11) 0.0923(12) -0.0327(9) 0.0175(8) 0.0066(8)
C22 0.0336(8) 0.0510(9) 0.0421(8) -0.0030(7) 0.0000(6) 0.0074(7)
C23 0.0325(8) 0.0522(9) 0.0468(9) 0.0027(7) 0.0027(6) 0.0062(6)
C2 0.0319(8) 0.0486(8) 0.0495(9) -0.0048(7) 0.0023(6) 0.0025(6)
C14 0.0319(8) 0.0460(8) 0.0483(9) 0.0016(7) 0.0011(6) 0.0026(6)
C7 0.0357(8) 0.0484(8) 0.0503(9) -0.0039(7) 0.0017(7) 0.0049(7)
C1 0.0373(8) 0.0449(8) 0.0524(9) -0.0006(7) 0.0034(7) 0.0034(7)
C17 0.0377(8) 0.0558(9) 0.0479(9) 0.0090(7) 0.0026(7) 0.0022(7)
C16 0.0386(8) 0.0655(10) 0.0430(9) -0.0100(8) 0.0000(7) 0.0098(7)
C15 0.0385(8) 0.0561(9) 0.0557(10) -0.0113(8) 0.0022(7) 0.0116(7)
C19 0.0369(8) 0.0495(9) 0.0518(10) 0.0003(7) 0.0046(7) 0.0069(7)
C26 0.0389(9) 0.0442(8) 0.0522(10) 0.0060(7) 0.0087(7) 0.0047(7)
C25 0.0483(9) 0.0526(9) 0.0434(9) -0.0044(7) 0.0002(7) 0.0062(7)
C27 0.0379(8) 0.0475(8) 0.0536(10) 0.0073(7) 0.0007(7) 0.0002(7)
C32 0.0422(9) 0.0446(8) 0.0524(10) 0.0061(7) 0.0057(7) 0.0016(7)
C33 0.0503(10) 0.0468(8) 0.0497(9) 0.0061(7) 0.0019(7) -0.0006(7)
C8 0.0401(9) 0.0479(8) 0.0556(10) -0.0064(7) 0.0075(7) -0.0006(7)
C24 0.0521(9) 0.0474(9) 0.0499(10) -0.0052(7) 0.0050(7) 0.0128(7)
C18 0.0422(9) 0.0484(9) 0.0558(10) 0.0099(7) 0.0018(7) 0.0091(7)
C21 0.0480(10) 0.0472(9) 0.0654(11) 0.0112(8) 0.0077(8) 0.0130(7)
C3 0.0450(9) 0.0551(9) 0.0562(10) 0.0019(8) 0.0043(7) -0.0016(8)
C20 0.0470(10) 0.0541(9) 0.0656(11) 0.0144(8) 0.0152(8) 0.0089(8)
C6 0.0379(9) 0.0620(10) 0.0596(11) -0.0059(8) -0.0029(7) 0.0092(8)
C13 0.0531(10) 0.0484(9) 0.0642(11) -0.0057(8) 0.0092(8) -0.0001(8)
C9 0.0408(9) 0.0643(11) 0.0687(12) 0.0017(9) 0.0060(8) -0.0020(8)
C31 0.0393(9) 0.0565(10) 0.0715(12) 0.0094(9) 0.0058(8) 0.0024(7)
C5 0.0328(8) 0.0789(12) 0.0624(11) -0.0126(10) -0.0007(8) -0.0018(8)
C4 0.0453(10) 0.0682(11) 0.0633(11) -0.0056(9) 0.0073(8) -0.0126(8)
C28 0.0540(11) 0.0603(10) 0.0640(11) -0.0042(9) 0.0103(8) 0.0045(8)
C30 0.0431(10) 0.0652(11) 0.0721(12) 0.0056(10) -0.0064(8) -0.0059(8)
C38 0.0541(11) 0.0634(11) 0.0650(12) 0.0001(9) 0.0106(9) 0.0002(9)
C10 0.0394(10) 0.0737(12) 0.0830(14) -0.0097(11) 0.0063(9) -0.0065(8)
C12 0.0666(13) 0.0540(10) 0.0807(14) -0.0005(9) 0.0224(10) -0.0097(9)
C11 0.0528(12) 0.0655(12) 0.0892(14) -0.0150(11) 0.0243(10) -0.0151(9)
C29 0.0648(12) 0.0674(11) 0.0579(11) -0.0053(9) -0.0041(9) -0.0071(9)
C34 0.0530(10) 0.0660(11) 0.0608(11) -0.0019(9) -0.0010(8) 0.0057(8)
C35 0.0551(11) 0.0777(13) 0.0692(13) 0.0088(11) -0.0098(9) -0.0027(10)
C36 0.0850(16) 0.0705(12) 0.0612(12) 0.0028(10) -0.0134(11) -0.0139(11)
C37 0.0922(17) 0.0747(13) 0.0634(13) -0.0165(10) 0.0123(11) -0.0047(11)

loop_
_atom_type_symbol
_atom_type_description
_atom_type_scat_dispersion_real
_atom_type_scat_dispersion_imag
_atom_type_scat_source
C C 0.0033 0.0016 'International Tables Vol C Tables 4.2.6.8 and 6.1.1.4'
H H 0.0000 0.0000 'International Tables Vol C Tables 4.2.6.8 and 6.1.1.4'
N N 0.0061 0.0033 'International Tables Vol C Tables 4.2.6.8 and 6.1.1.4'
O O 0.0106 0.0060 'International Tables Vol C Tables 4.2.6.8 and 6.1.1.4'

loop_
_geom_angle_atom_site_label_1
_geom_angle_atom_site_label_2
_geom_angle_atom_site_label_3
_geom_angle
_geom_angle_site_symmetry_1
_geom_angle_site_symmetry_3
_geom_angle_publ_flag
C22 O2 C23 119.73(12) . . ?
C1 N2 C2 106.82(12) . . ?
C1 N2 C14 130.87(12) . . ?
C2 N2 C14 122.26(13) . . ?
C13 O1 H1 109.5 . . ?
C1 N1 C7 106.60(13) . . ?
C26 N4 C27 106.94(12) . . ?
C26 N4 C19 130.68(13) . . ?
C27 N4 C19 122.38(14) . . ?
C26 N3 C32 106.75(13) . . ?
C38 O3 H3 109.5 . . ?
C17 C22 C21 120.63(14) . . ?
C17 C22 O2 116.00(14) . . ?
C21 C22 O2 123.25(14) . . ?
C16 C23 C24 121.18(14) . . ?
C16 C23 O2 116.59(14) . . ?
C24 C23 O2 122.10(13) . . ?
C3 C2 C7 122.76(14) . . ?
C3 C2 N2 131.26(14) . . ?
C7 C2 N2 105.97(13) . . ?
C25 C14 C15 120.55(14) . . ?
C25 C14 N2 119.75(14) . . ?
C15 C14 N2 119.66(13) . . ?
N1 C7 C2 109.37(13) . . ?
N1 C7 C6 130.77(15) . . ?
C2 C7 C6 119.86(15) . . ?
N1 C1 N2 111.23(13) . . ?
N1 C1 C8 121.53(14) . . ?
N2 C1 C8 127.22(13) . . ?
C22 C17 C18 119.60(15) . . ?
C22 C17 H17 120.2 . . ?
C18 C17 H17 120.2 . . ?
C23 C16 C15 119.60(15) . . ?
C23 C16 H16 120.2 . . ?
C15 C16 H16 120.2 . . ?
C16 C15 C14 119.59(14) . . ?
C16 C15 H15 120.2 . . ?
C14 C15 H15 120.2 . . ?
C18 C19 C20 120.37(14) . . ?
C18 C19 N4 119.63(13) . . ?
C20 C19 N4 119.97(14) . . ?
N3 C26 N4 111.23(14) . . ?
N3 C26 C33 121.26(14) . . ?
N4 C26 C33 127.51(13) . . ?
C24 C25 C14 119.99(15) . . ?
C24 C25 H25 120.0 . . ?
C14 C25 H25 120.0 . . ?
C28 C27 C32 122.38(15) . . ?
C28 C27 N4 131.59(15) . . ?
C32 C27 N4 106.02(14) . . ?
C31 C32 C27 120.27(16) . . ?
C31 C32 N3 130.65(15) . . ?
C27 C32 N3 109.06(13) . . ?
C34 C33 C38 117.42(16) . . ?
C34 C33 C26 124.03(16) . . ?
C38 C33 C26 118.54(15) . . ?
C9 C8 C13 117.20(15) . . ?
C9 C8 C1 123.89(16) . . ?
C13 C8 C1 118.90(14) . . ?
C25 C24 C23 119.00(14) . . ?
C25 C24 H24 120.5 . . ?
C23 C24 H24 120.5 . . ?
C19 C18 C17 119.93(14) . . ?
C19 C18 H18 120.0 . . ?
C17 C18 H18 120.0 . . ?
C22 C21 C20 119.68(15) . . ?
C22 C21 H21 120.2 . . ?
C20 C21 H21 120.2 . . ?
C4 C3 C2 116.32(16) . . ?
C4 C3 H3A 121.8 . . ?
C2 C3 H3A 121.8 . . ?
C19 C20 C21 119.73(15) . . ?
C19 C20 H20 120.1 . . ?
C21 C20 H20 120.1 . . ?
C5 C6 C7 117.84(16) . . ?
C5 C6 H6 121.1 . . ?
C7 C6 H6 121.1 . . ?
O1 C13 C12 117.07(17) . . ?
O1 C13 C8 123.19(15) . . ?
C12 C13 C8 119.73(17) . . ?
C10 C9 C8 121.83(18) . . ?
C10 C9 H9 119.1 . . ?
C8 C9 H9 119.1 . . ?
C30 C31 C32 117.91(16) . . ?
C30 C31 H31 121.0 . . ?
C32 C31 H31 121.0 . . ?
C6 C5 C4 121.58(15) . . ?
C6 C5 H5 119.2 . . ?
C4 C5 H5 119.2 . . ?
C3 C4 C5 121.62(16) . . ?
C3 C4 H4 119.2 . . ?
C5 C4 H4 119.2 . . ?
C29 C28 C27 116.19(16) . . ?
C29 C28 H28 121.9 . . ?
C27 C28 H28 121.9 . . ?
C31 C30 C29 121.87(16) . . ?
C31 C30 H30 119.1 . . ?
C29 C30 H30 119.1 . . ?
O3 C38 C37 116.84(18) . . ?
O3 C38 C33 123.39(17) . . ?
C37 C38 C33 119.77(18) . . ?
C9 C10 C11 119.94(18) . . ?
C9 C10 H10 120.0 . . ?
C11 C10 H10 120.0 . . ?
C11 C12 C13 121.10(19) . . ?
C11 C12 H12 119.5 . . ?
C13 C12 H12 119.5 . . ?
C12 C11 C10 120.21(17) . . ?
C12 C11 H11 119.9 . . ?
C10 C11 H11 119.9 . . ?
C28 C29 C30 121.35(17) . . ?
C28 C29 H29 119.3 . . ?
C30 C29 H29 119.3 . . ?
C35 C34 C33 122.33(18) . . ?
C35 C34 H34 118.8 . . ?
C33 C34 H34 118.8 . . ?
C36 C35 C34 119.71(19) . . ?
C36 C35 H35 120.1 . . ?
C34 C35 H35 120.1 . . ?
C35 C36 C37 120.02(19) . . ?
C35 C36 H36 120.0 . . ?
C37 C36 H36 120.0 . . ?
C36 C37 C38 120.7(2) . . ?
C36 C37 H37 119.6 . . ?
C38 C37 H37 119.6 . . ?

loop_
_geom_bond_atom_site_label_1
_geom_bond_atom_site_label_2
_geom_bond_distance
_geom_bond_site_symmetry_2
_geom_bond_publ_flag
O2 C22 1.3864(18) . ?
O2 C23 1.3933(18) . ?
N2 C1 1.379(2) . ?
N2 C2 1.3889(19) . ?
N2 C14 1.4412(19) . ?
O1 C13 1.350(2) . ?
O1 H1 0.8200 . ?
N1 C1 1.3214(19) . ?
N1 C7 1.385(2) . ?
N4 C26 1.378(2) . ?
N4 C27 1.3924(19) . ?
N4 C19 1.4376(19) . ?
N3 C26 1.3221(19) . ?
N3 C32 1.390(2) . ?
O3 C38 1.347(2) . ?
O3 H3 0.8200 . ?
C22 C17 1.377(2) . ?
C22 C21 1.381(2) . ?
C23 C16 1.375(2) . ?
C23 C24 1.384(2) . ?
C2 C3 1.386(2) . ?
C2 C7 1.387(2) . ?
C14 C25 1.381(2) . ?
C14 C15 1.381(2) . ?
C7 C6 1.390(2) . ?
C1 C8 1.464(2) . ?
C17 C18 1.381(2) . ?
C17 H17 0.9300 . ?
C16 C15 1.380(2) . ?
C16 H16 0.9300 . ?
C15 H15 0.9300 . ?
C19 C18 1.379(2) . ?
C19 C20 1.380(2) . ?
C26 C33 1.477(2) . ?
C25 C24 1.379(2) . ?
C25 H25 0.9300 . ?
C27 C28 1.389(2) . ?
C27 C32 1.389(2) . ?
C32 C31 1.379(2) . ?
C33 C34 1.391(2) . ?
C33 C38 1.399(2) . ?
C8 C9 1.402(2) . ?
C8 C13 1.410(2) . ?
C24 H24 0.9300 . ?
C18 H18 0.9300 . ?
C21 C20 1.381(2) . ?
C21 H21 0.9300 . ?
C3 C4 1.377(2) . ?
C3 H3A 0.9300 . ?
C20 H20 0.9300 . ?
C6 C5 1.370(3) . ?
C6 H6 0.9300 . ?
C13 C12 1.394(2) . ?
C9 C10 1.373(2) . ?
C9 H9 0.9300 . ?
C31 C30 1.366(3) . ?
C31 H31 0.9300 . ?
C5 C4 1.390(3) . ?
C5 H5 0.9300 . ?
C4 H4 0.9300 . ?
C28 C29 1.383(3) . ?
C28 H28 0.9300 . ?
C30 C29 1.387(3) . ?
C30 H30 0.9300 . ?
C38 C37 1.396(3) . ?
C10 C11 1.373(3) . ?
C10 H10 0.9300 . ?
C12 C11 1.361(3) . ?
C12 H12 0.9300 . ?
C11 H11 0.9300 . ?
C29 H29 0.9300 . ?
C34 C35 1.371(3) . ?
C34 H34 0.9300 . ?
C35 C36 1.366(3) . ?
C35 H35 0.9300 . ?
C36 C37 1.373(3) . ?
C36 H36 0.9300 . ?
C37 H37 0.9300 . ?

loop_
_geom_torsion_atom_site_label_1
_geom_torsion_atom_site_label_2
_geom_torsion_atom_site_label_3
_geom_torsion_atom_site_label_4
_geom_torsion
_geom_torsion_site_symmetry_1
_geom_torsion_site_symmetry_2
_geom_torsion_site_symmetry_3
_geom_torsion_site_symmetry_4
_geom_torsion_publ_flag
C23 O2 C22 C17 -152.29(14) . . . . ?
C23 O2 C22 C21 31.6(2) . . . . ?
C22 O2 C23 C16 -137.44(15) . . . . ?
C22 O2 C23 C24 46.6(2) . . . . ?
C1 N2 C2 C3 178.62(17) . . . . ?
C14 N2 C2 C3 -3.6(3) . . . . ?
C1 N2 C2 C7 -0.75(16) . . . . ?
C14 N2 C2 C7 177.03(13) . . . . ?
C1 N2 C14 C25 -93.9(2) . . . . ?
C2 N2 C14 C25 88.88(19) . . . . ?
C1 N2 C14 C15 88.3(2) . . . . ?
C2 N2 C14 C15 -88.88(18) . . . . ?
C1 N1 C7 C2 -0.42(17) . . . . ?
C1 N1 C7 C6 179.84(17) . . . . ?
C3 C2 C7 N1 -178.70(15) . . . . ?
N2 C2 C7 N1 0.73(17) . . . . ?
C3 C2 C7 C6 1.1(2) . . . . ?
N2 C2 C7 C6 -179.50(14) . . . . ?
C7 N1 C1 N2 -0.07(18) . . . . ?
C7 N1 C1 C8 178.54(14) . . . . ?
C2 N2 C1 N1 0.52(17) . . . . ?
C14 N2 C1 N1 -176.99(14) . . . . ?
C2 N2 C1 C8 -177.99(15) . . . . ?
C14 N2 C1 C8 4.5(3) . . . . ?
C21 C22 C17 C18 -1.8(2) . . . . ?
O2 C22 C17 C18 -177.95(14) . . . . ?
C24 C23 C16 C15 -2.0(2) . . . . ?
O2 C23 C16 C15 -178.05(14) . . . . ?
C23 C16 C15 C14 0.3(2) . . . . ?
C25 C14 C15 C16 2.3(2) . . . . ?
N2 C14 C15 C16 -179.98(14) . . . . ?
C26 N4 C19 C18 90.9(2) . . . . ?
C27 N4 C19 C18 -88.07(19) . . . . ?
C26 N4 C19 C20 -90.9(2) . . . . ?
C27 N4 C19 C20 90.07(19) . . . . ?
C32 N3 C26 N4 0.09(17) . . . . ?
C32 N3 C26 C33 179.33(14) . . . . ?
C27 N4 C26 N3 -0.27(17) . . . . ?
C19 N4 C26 N3 -179.39(14) . . . . ?
C27 N4 C26 C33 -179.45(15) . . . . ?
C19 N4 C26 C33 1.4(3) . . . . ?
C15 C14 C25 C24 -3.1(2) . . . . ?
N2 C14 C25 C24 179.15(14) . . . . ?
C26 N4 C27 C28 -179.71(17) . . . . ?
C19 N4 C27 C28 -0.5(3) . . . . ?
C26 N4 C27 C32 0.33(16) . . . . ?
C19 N4 C27 C32 179.54(13) . . . . ?
C28 C27 C32 C31 -1.1(2) . . . . ?
N4 C27 C32 C31 178.84(14) . . . . ?
C28 C27 C32 N3 179.75(15) . . . . ?
N4 C27 C32 N3 -0.28(17) . . . . ?
C26 N3 C32 C31 -178.88(16) . . . . ?
C26 N3 C32 C27 0.12(17) . . . . ?
N3 C26 C33 C34 177.98(15) . . . . ?
N4 C26 C33 C34 -2.9(3) . . . . ?
N3 C26 C33 C38 -0.9(2) . . . . ?
N4 C26 C33 C38 178.23(15) . . . . ?
N1 C1 C8 C9 179.85(16) . . . . ?
N2 C1 C8 C9 -1.8(3) . . . . ?
N1 C1 C8 C13 -1.6(2) . . . . ?
N2 C1 C8 C13 176.77(15) . . . . ?
C14 C25 C24 C23 1.4(3) . . . . ?
C16 C23 C24 C25 1.2(2) . . . . ?
O2 C23 C24 C25 177.00(15) . . . . ?
C20 C19 C18 C17 2.0(2) . . . . ?
N4 C19 C18 C17 -179.82(15) . . . . ?
C22 C17 C18 C19 0.0(2) . . . . ?
C17 C22 C21 C20 1.6(3) . . . . ?
O2 C22 C21 C20 177.46(15) . . . . ?
C7 C2 C3 C4 -0.7(2) . . . . ?
N2 C2 C3 C4 180.00(16) . . . . ?
C18 C19 C20 C21 -2.2(3) . . . . ?
N4 C19 C20 C21 179.63(16) . . . . ?
C22 C21 C20 C19 0.4(3) . . . . ?
N1 C7 C6 C5 179.38(16) . . . . ?
C2 C7 C6 C5 -0.3(2) . . . . ?
C9 C8 C13 O1 -178.33(16) . . . . ?
C1 C8 C13 O1 3.0(2) . . . . ?
C9 C8 C13 C12 0.6(2) . . . . ?
C1 C8 C13 C12 -178.09(15) . . . . ?
C13 C8 C9 C10 -0.1(3) . . . . ?
C1 C8 C9 C10 178.45(17) . . . . ?
C27 C32 C31 C30 0.8(2) . . . . ?
N3 C32 C31 C30 179.66(16) . . . . ?
C7 C6 C5 C4 -0.7(3) . . . . ?
C2 C3 C4 C5 -0.3(3) . . . . ?
C6 C5 C4 C3 1.0(3) . . . . ?
C32 C27 C28 C29 0.4(3) . . . . ?
N4 C27 C28 C29 -179.52(16) . . . . ?
C32 C31 C30 C29 0.2(3) . . . . ?
C34 C33 C38 O3 -178.58(18) . . . . ?
C26 C33 C38 O3 0.4(3) . . . . ?
C34 C33 C38 C37 0.9(3) . . . . ?
C26 C33 C38 C37 179.87(17) . . . . ?
C8 C9 C10 C11 -0.5(3) . . . . ?
O1 C13 C12 C11 178.54(17) . . . . ?
C8 C13 C12 C11 -0.4(3) . . . . ?
C13 C12 C11 C10 -0.2(3) . . . . ?
C9 C10 C11 C12 0.7(3) . . . . ?
C27 C28 C29 C30 0.6(3) . . . . ?
C31 C30 C29 C28 -0.9(3) . . . . ?
C38 C33 C34 C35 0.2(3) . . . . ?
C26 C33 C34 C35 -178.63(16) . . . . ?
C33 C34 C35 C36 -1.2(3) . . . . ?
C34 C35 C36 C37 1.0(3) . . . . ?
C35 C36 C37 C38 0.2(3) . . . . ?
O3 C38 C37 C36 178.39(19) . . . . ?
C33 C38 C37 C36 -1.1(3) . . . . ?
